data_9017834
loop_
_publ_author_name
'Sokolova, E. V.'
'Egorov-Tismenko Y K'

_publ_section_title
;
 Study of crystalline structures of rare arsenates: duftite and mimetite
;
_journal_name_full 'Vestnik Moskovskogo Universiteta Geologiya'
_journal_page_first 50
_journal_page_last 56
_journal_volume 37
_journal_year 1982
_chemical_compound_source 'Cassiterite-sulfide field, Festivalnyi, East Siberia, Russia'
_chemical_formula_sum 'As Cu H O5 Pb'
_chemical_name_mineral Duftite
_space_group_IT_number 19
_space_group_name_Hall 'P 2ac 2ab'
_space_group_name_H-M_alt 'P 21 21 21'
_symmetry_space_group_name_H-M 'P 21 21 21'
_cell_angle_alpha 90
_cell_angle_beta 90
_cell_angle_gamma 90
_cell_formula_units_Z 4
_cell_length_a 7.770
_cell_length_b 9.209
_cell_length_c 5.995
_cell_volume 428.966
_database_code_amcsd 0020488
_exptl_crystal_density_diffrn 6.607
_cod_data_source_file inputs/fixed/downloads/20/20413.cif
_cod_data_source_block 20413
_cod_original_formula_sum 'Pb As Cu (O5 H)'
_cod_database_code 9017834

loop_
_space_group_symop_operation_xyz
x,y,z
-x,1/2+y,1/2-z
1/2+x,1/2-y,-z
1/2-x,-y,1/2+z

loop_
_atom_site_label
_atom_site_fract_x
_atom_site_fract_y
_atom_site_fract_z
_atom_site_U_iso_or_equiv
_atom_site_type_symbol
_atom_site_attached_hydrogens
Pb 0.12500 0.16700 0.00000 0.02736 Pb 0
As 0.13000 0.80680 0.03100 0.00291 As 0
Cu 0.25400 0.49800 0.24600 0.01013 Cu 0
O-H1 0.11500 0.43400 0.01000 0.00380 O 1
O2 0.63700 0.81300 0.23400 0.01520 O 0
O3 0.86600 0.22000 0.26300 0.01140 O 0
O4 0.45300 0.58300 0.98000 0.01140 O 0
O5 0.45300 0.91000 0.04600 0.02153 O 0

loop_
_cod_changelog_entry_id
_cod_changelog_entry_author
_cod_changelog_entry_date
_cod_changelog_entry_text
1
;cod-tools version 3.8.0
Id: cif_guess_AMCSD_atom_types 9574 2023-05-10 09:00:05Z saulius
;
2023-05-10T18:58:47+03:00
;Derived atom types and hydrogen counts
from atom names that follow the AMCSD naming convention
(Wat == water, O-H == hydroxyl).
;

loop_
_cod_related_entry_id
_cod_related_entry_database
_cod_related_entry_code
1 AMCSD 0020488
